data_9012105
loop_
_publ_author_name
'Lii, K. H.'

_publ_section_title
;RbIn(OH)PO4: an indium(III) phosphate containing spirals of corner-sharing
 InO6 octahedra
;
_journal_name_full 'Dalton Transactions'
_journal_page_first 815
_journal_page_last 818
_journal_volume 1996
_journal_year 1996
_chemical_formula_structural RbIn(OH)PO4
_chemical_formula_sum 'H In O5 P Rb'
_space_group_IT_number 96
_symmetry_space_group_name_Hall 'P 4nw 2abw'
_symmetry_space_group_name_H-M 'P 43 21 2'
_cell_angle_alpha 90
_cell_angle_beta 90
_cell_angle_gamma 90
_cell_length_a 9.400
_cell_length_b 9.400
_cell_length_c 11.179
_cell_formula_units_Z 8
_cell_volume 987.776
_database_code_amcsd 0012428
_exptl_crystal_density_diffrn 4.200
_cod_original_formula_sum 'Rb In P O5 H'
_cod_database_code 9012105
_amcsd_formula_title RbIn(OH)PO4

loop_
_space_group_symop_operation_xyz
x,y,z
y,x,-z
1/2-y,1/2+x,3/4+z
1/2-x,1/2+y,3/4-z
-x,-y,1/2+z
-y,-x,1/2-z
1/2+y,1/2-x,1/4+z
1/2+x,1/2-y,1/4-z

loop_
_atom_site_label
_atom_site_fract_x
_atom_site_fract_y
_atom_site_fract_z
Rb 0.48400 0.18340 0.95370
In1 0.09985 0.09985 0.00000
In2 0.65276 0.65276 0.00000
P 0.33960 0.81500 0.99640
O1 0.32790 0.99780 0.26090
O2 0.21500 0.20120 0.14190
O3 0.27870 0.96280 0.96830
O4 0.27610 0.75250 0.11100
O-h5 0.95460 0.01430 0.87580
H 0.61990 0.46330 0.84530

loop_
_cod_related_entry_id
_cod_related_entry_database
_cod_related_entry_code
1 AMCSD 0012428
